data_7003107
loop_
_publ_author_name
'Guisado-Barrios, Gregorio'
'Li, Yang'
'Slawin, Alexandra M. Z.'
'Richens, David T.'
'Gass, Ian A.'
'Murray, Paul R.'
'Yellowlees, Lesley J.'
'Brechin, Euan K.'

_publ_section_title
;
 High spin d5 complexes of tris(6-hydroxymethyl-2-pyridylmethyl)amine
 (H3L): hepta-coordinated [Mn(H3L)]Cl2 and linear trinuclear
 [Fe3L2](ClO4)3
;
_journal_issue 4
_journal_name_full 'Dalton Transactions'
_journal_page_first 551
_journal_page_last 558
_journal_paper_doi 10.1039/b712188a
_journal_year 2008
_chemical_formula_sum 'C21 H30 Cl2 Mn N4 O6'
_chemical_formula_weight 560.33
_chemical_name_systematic
;
?
;
_space_group_IT_number 167
_symmetry_cell_setting hexagonal
_symmetry_space_group_name_Hall '-R 3 2"c'
_symmetry_space_group_name_H-M 'R -3 c :H'
_atom_sites_solution_hydrogens geom
_atom_sites_solution_primary direct
_atom_sites_solution_secondary difmap
_audit_creation_method SHELXL-97
_cell_angle_alpha 90.00
_cell_angle_beta 90.00
_cell_angle_gamma 120.00
_cell_formula_units_Z 12
_cell_length_a 13.0657(18)
_cell_length_b 13.0657(18)
_cell_length_c 54.299(11)
_cell_measurement_reflns_used 7046
_cell_measurement_temperature 93(2)
_cell_measurement_theta_max 27.62
_cell_measurement_theta_min 1.89
_cell_volume 8028(2)
_computing_cell_refinement 'CrystalClear (Rigaku Corp., 2004)'
_computing_data_collection 'CrystalClear (Rigaku Corp., 2004)'
_computing_data_reduction 'CrystalClear (Rigaku Corp., 2004)'
_computing_molecular_graphics 'Bruker SHELXTL'
_computing_publication_material 'Bruker SHELXTL'
_computing_structure_refinement 'SHELXL-97 (Sheldrick, 1997)'
_computing_structure_solution 'SHELXS-97 (Sheldrick, 1990)'
_diffrn_ambient_temperature 93(2)
_diffrn_measured_fraction_theta_full 0.960
_diffrn_measured_fraction_theta_max 0.951
_diffrn_measurement_method dtprofit.ref
_diffrn_radiation_monochromator confocal
_diffrn_radiation_source 'rotating anode'
_diffrn_radiation_type MoK\a
_diffrn_radiation_wavelength 0.71073
_diffrn_reflns_av_R_equivalents 0.0408
_diffrn_reflns_av_sigmaI/netI 0.0218
_diffrn_reflns_limit_h_max 11
_diffrn_reflns_limit_h_min -15
_diffrn_reflns_limit_k_max 15
_diffrn_reflns_limit_k_min -13
_diffrn_reflns_limit_l_max 57
_diffrn_reflns_limit_l_min -65
_diffrn_reflns_number 13439
_diffrn_reflns_theta_full 25.00
_diffrn_reflns_theta_max 25.31
_diffrn_reflns_theta_min 3.12
_exptl_absorpt_coefficient_mu 0.734
_exptl_absorpt_correction_T_max 0.929
_exptl_absorpt_correction_T_min 0.860
_exptl_absorpt_correction_type multi-scan
_exptl_absorpt_process_details 'Jacobson, R. (1998) Private communication'
_exptl_crystal_colour colourless
_exptl_crystal_density_diffrn 1.391
_exptl_crystal_density_method 'not measured'
_exptl_crystal_description prism
_exptl_crystal_F_000 3492
_exptl_crystal_size_max 0.200
_exptl_crystal_size_mid 0.200
_exptl_crystal_size_min 0.100
_refine_diff_density_max 1.561
_refine_diff_density_min -0.615
_refine_diff_density_rms 0.113
_refine_ls_extinction_method none
_refine_ls_goodness_of_fit_ref 1.037
_refine_ls_hydrogen_treatment mixed
_refine_ls_matrix_type full
_refine_ls_number_parameters 119
_refine_ls_number_reflns 1566
_refine_ls_number_restraints 3
_refine_ls_restrained_S_all 1.036
_refine_ls_R_factor_all 0.0934
_refine_ls_R_factor_gt 0.0781
_refine_ls_shift/su_max 0.004
_refine_ls_shift/su_mean 0.000
_refine_ls_structure_factor_coef Fsqd
_refine_ls_weighting_details 'calc w=1/[\s^2^(Fo^2^)+(0.1017P)^2^+97.4248P] where P=(Fo^2^+2Fc^2^)/3'
_refine_ls_weighting_scheme calc
_refine_ls_wR_factor_gt 0.1930
_refine_ls_wR_factor_ref 0.2079
_reflns_number_gt 1266
_reflns_number_total 1566
_reflns_threshold_expression >2sigma(I)
_cod_data_source_file b712188a.txt
_cod_data_source_block Mn
_cod_depositor_comments
;
The following automatic conversions were performed:
'_symmetry_cell_setting' value 'Hexagonal' changed to 'hexagonal'
according to '/home/saulius/struct/CIF-dictionaries/cif_core.dic'
dictionary named 'cif_core.dic' version 2.4.1 from 2010-06-29.

Automatic conversion script
Id: cif_fix_enum 1527 2010-12-29 10:47:43Z saulius 
;
_cod_original_sg_symbol_H-M R-3c
_cod_database_code 7003107

loop_
_symmetry_equiv_pos_as_xyz
'x, y, z'
'-y, x-y, z'
'-x+y, -x, z'
'y, x, -z+1/2'
'x-y, -y, -z+1/2'
'-x, -x+y, -z+1/2'
'x+2/3, y+1/3, z+1/3'
'-y+2/3, x-y+1/3, z+1/3'
'-x+y+2/3, -x+1/3, z+1/3'
'y+2/3, x+1/3, -z+5/6'
'x-y+2/3, -y+1/3, -z+5/6'
'-x+2/3, -x+y+1/3, -z+5/6'
'x+1/3, y+2/3, z+2/3'
'-y+1/3, x-y+2/3, z+2/3'
'-x+y+1/3, -x+2/3, z+2/3'
'y+1/3, x+2/3, -z+7/6'
'x-y+1/3, -y+2/3, -z+7/6'
'-x+1/3, -x+y+2/3, -z+7/6'
'-x, -y, -z'
'y, -x+y, -z'
'x-y, x, -z'
'-y, -x, z-1/2'
'-x+y, y, z-1/2'
'x, x-y, z-1/2'
'-x+2/3, -y+1/3, -z+1/3'
'y+2/3, -x+y+1/3, -z+1/3'
'x-y+2/3, x+1/3, -z+1/3'
'-y+2/3, -x+1/3, z-1/6'
'-x+y+2/3, y+1/3, z-1/6'
'x+2/3, x-y+1/3, z-1/6'
'-x+1/3, -y+2/3, -z+2/3'
'y+1/3, -x+y+2/3, -z+2/3'
'x-y+1/3, x+2/3, -z+2/3'
'-y+1/3, -x+2/3, z+1/6'
'-x+y+1/3, y+2/3, z+1/6'
'x+1/3, x-y+2/3, z+1/6'

loop_
_atom_site_label
_atom_site_type_symbol
_atom_site_fract_x
_atom_site_fract_y
_atom_site_fract_z
_atom_site_U_iso_or_equiv
_atom_site_adp_type
_atom_site_occupancy
_atom_site_symmetry_multiplicity
_atom_site_calc_flag
_atom_site_refinement_flags
_atom_site_disorder_assembly
_atom_site_disorder_group
Mn1 Mn 0.6667 0.3333 0.194190(19) 0.0248(4) Uani 1 3 d S . .
N1 N 0.6667 0.3333 0.14926(12) 0.0259(14) Uani 1 3 d S . .
C2 C 0.5425(4) 0.2712(4) 0.14085(8) 0.0324(11) Uani 1 1 d . . .
H2A H 0.5093 0.1847 0.1423 0.039 Uiso 1 1 calc R . .
H2B H 0.5387 0.2901 0.1233 0.039 Uiso 1 1 calc R . .
C3 C 0.4712(4) 0.3086(4) 0.15630(8) 0.0300(10) Uani 1 1 d . . .
N4 N 0.5031(3) 0.3326(3) 0.17992(7) 0.0278(9) Uani 1 1 d . . .
C5 C 0.4440(4) 0.3669(4) 0.19486(9) 0.0342(11) Uani 1 1 d . . .
C6 C 0.3486(4) 0.3767(5) 0.18633(11) 0.0436(13) Uani 1 1 d . . .
H6A H 0.3063 0.3996 0.1971 0.052 Uiso 1 1 calc R . .
C7 C 0.3172(4) 0.3526(5) 0.16218(11) 0.0470(14) Uani 1 1 d . . .
H7A H 0.2530 0.3596 0.1560 0.056 Uiso 1 1 calc R . .
C8 C 0.3781(4) 0.3181(5) 0.14656(10) 0.0394(12) Uani 1 1 d . . .
H8A H 0.3568 0.3015 0.1297 0.047 Uiso 1 1 calc R . .
C9 C 0.4876(5) 0.3965(5) 0.22090(9) 0.0407(12) Uani 1 1 d . . .
H9A H 0.4828 0.4659 0.2266 0.049 Uiso 1 1 calc R . .
H9B H 0.4382 0.3290 0.2319 0.049 Uiso 1 1 calc R . .
O9 O 0.6067(3) 0.4219(3) 0.22156(6) 0.0405(9) Uani 1 1 d D . .
H9O H 0.620(11) 0.457(10) 0.2380(9) 0.14(4) Uiso 1 1 d D . .
Cl1 Cl 0.8767(3) 0.7379(3) 0.25712(5) 0.0471(7) Uani 0.50 1 d P . .
Cl2 Cl 0.6667 0.3333 0.30833(18) 0.084(2) Uani 0.50 3 d SP . .
O21 O 0.6825(4) 0.5024(5) 0.26927(9) 0.0713(15) Uani 1 1 d D . .
H21A H 0.687(8) 0.446(6) 0.2806(12) 0.086 Uiso 1 1 d D . .
H21B H 0.746(5) 0.582(3) 0.2652(15) 0.086 Uiso 1 1 d D . .

loop_
_atom_site_aniso_label
_atom_site_aniso_U_11
_atom_site_aniso_U_22
_atom_site_aniso_U_33
_atom_site_aniso_U_23
_atom_site_aniso_U_13
_atom_site_aniso_U_12
Mn1 0.0279(5) 0.0279(5) 0.0185(6) 0.000 0.000 0.0140(2)
N1 0.023(2) 0.023(2) 0.032(3) 0.000 0.000 0.0115(10)
C2 0.034(3) 0.037(3) 0.025(2) -0.002(2) -0.0083(19) 0.017(2)
C3 0.027(2) 0.023(2) 0.031(2) 0.0074(18) 0.0008(19) 0.0061(18)
N4 0.0257(19) 0.0252(19) 0.030(2) 0.0064(15) 0.0050(15) 0.0113(16)
C5 0.033(3) 0.027(2) 0.041(3) 0.010(2) 0.013(2) 0.014(2)
C6 0.025(2) 0.038(3) 0.065(4) 0.013(3) 0.017(2) 0.014(2)
C7 0.020(2) 0.047(3) 0.071(4) 0.008(3) -0.004(2) 0.014(2)
C8 0.024(2) 0.039(3) 0.046(3) 0.009(2) -0.006(2) 0.008(2)
C9 0.049(3) 0.044(3) 0.037(3) 0.005(2) 0.015(2) 0.029(3)
O9 0.044(2) 0.049(2) 0.0303(17) -0.0070(16) 0.0042(15) 0.0247(18)
Cl1 0.0661(18) 0.0510(16) 0.0318(12) -0.0016(11) 0.0008(12) 0.0351(14)
Cl2 0.067(3) 0.067(3) 0.117(6) 0.000 0.000 0.0335(13)
O21 0.061(3) 0.069(3) 0.072(3) -0.026(2) 0.031(3) 0.023(2)

loop_
_atom_type_symbol
_atom_type_description
_atom_type_scat_dispersion_real
_atom_type_scat_dispersion_imag
_atom_type_scat_source
C C 0.0033 0.0016 'International Tables Vol C Tables 4.2.6.8 and 6.1.1.4'
H H 0.0000 0.0000 'International Tables Vol C Tables 4.2.6.8 and 6.1.1.4'
N N 0.0061 0.0033 'International Tables Vol C Tables 4.2.6.8 and 6.1.1.4'
O O 0.0106 0.0060 'International Tables Vol C Tables 4.2.6.8 and 6.1.1.4'
Cl Cl 0.1484 0.1585 'International Tables Vol C Tables 4.2.6.8 and 6.1.1.4'
Mn Mn 0.3368 0.7283 'International Tables Vol C Tables 4.2.6.8 and 6.1.1.4'

loop_
_geom_angle_atom_site_label_1
_geom_angle_atom_site_label_2
_geom_angle_atom_site_label_3
_geom_angle
_geom_angle_site_symmetry_1
_geom_angle_site_symmetry_3
_geom_angle_publ_flag
O9 Mn1 O9 81.15(15) 3_665 2_655 ?
O9 Mn1 O9 81.15(15) 3_665 . ?
O9 Mn1 O9 81.15(15) 2_655 . ?
O9 Mn1 N4 98.34(13) 3_665 2_655 ?
O9 Mn1 N4 70.04(13) 2_655 2_655 ?
O9 Mn1 N4 150.83(14) . 2_655 ?
O9 Mn1 N4 150.82(14) 3_665 . ?
O9 Mn1 N4 98.33(13) 2_655 . ?
O9 Mn1 N4 70.03(13) . . ?
N4 Mn1 N4 108.96(10) 2_655 . ?
O9 Mn1 N4 70.04(13) 3_665 3_665 ?
O9 Mn1 N4 150.83(14) 2_655 3_665 ?
O9 Mn1 N4 98.34(13) . 3_665 ?
N4 Mn1 N4 108.96(10) 2_655 3_665 ?
N4 Mn1 N4 108.96(10) . 3_665 ?
O9 Mn1 N1 131.32(10) 3_665 . ?
O9 Mn1 N1 131.32(10) 2_655 . ?
O9 Mn1 N1 131.32(10) . . ?
N4 Mn1 N1 70.02(9) 2_655 . ?
N4 Mn1 N1 70.03(9) . . ?
N4 Mn1 N1 70.02(9) 3_665 . ?
C2 N1 C2 110.9(3) 2_655 . ?
C2 N1 C2 110.9(3) 2_655 3_665 ?
C2 N1 C2 110.9(3) . 3_665 ?
C2 N1 Mn1 108.0(3) 2_655 . ?
C2 N1 Mn1 108.0(3) . . ?
C2 N1 Mn1 108.0(3) 3_665 . ?
N1 C2 C3 109.7(4) . . ?
N1 C2 H2A 109.7 . . ?
C3 C2 H2A 109.7 . . ?
N1 C2 H2B 109.7 . . ?
C3 C2 H2B 109.7 . . ?
H2A C2 H2B 108.2 . . ?
N4 C3 C8 122.0(5) . . ?
N4 C3 C2 116.1(4) . . ?
C8 C3 C2 122.0(4) . . ?
C3 N4 C5 119.6(4) . . ?
C3 N4 Mn1 120.8(3) . . ?
C5 N4 Mn1 119.3(3) . . ?
N4 C5 C6 121.3(5) . . ?
N4 C5 C9 116.6(4) . . ?
C6 C5 C9 122.0(5) . . ?
C7 C6 C5 118.5(5) . . ?
C7 C6 H6A 120.7 . . ?
C5 C6 H6A 120.7 . . ?
C6 C7 C8 120.7(5) . . ?
C6 C7 H7A 119.7 . . ?
C8 C7 H7A 119.7 . . ?
C7 C8 C3 117.9(5) . . ?
C7 C8 H8A 121.0 . . ?
C3 C8 H8A 121.0 . . ?
O9 C9 C5 108.3(4) . . ?
O9 C9 H9A 110.0 . . ?
C5 C9 H9A 110.0 . . ?
O9 C9 H9B 110.0 . . ?
C5 C9 H9B 110.0 . . ?
H9A C9 H9B 108.4 . . ?
C9 O9 Mn1 119.1(3) . . ?
C9 O9 H9O 93(8) . . ?
Mn1 O9 H9O 145(8) . . ?
H21A O21 H21B 128(8) . . ?

loop_
_geom_bond_atom_site_label_1
_geom_bond_atom_site_label_2
_geom_bond_distance
_geom_bond_site_symmetry_2
_geom_bond_publ_flag
Mn1 O9 2.251(4) 3_665 ?
Mn1 O9 2.251(4) 2_655 ?
Mn1 O9 2.251(4) . ?
Mn1 N4 2.269(4) 2_655 ?
Mn1 N4 2.269(4) . ?
Mn1 N4 2.269(4) 3_665 ?
Mn1 N1 2.440(7) . ?
N1 C2 1.477(5) 2_655 ?
N1 C2 1.477(5) . ?
N1 C2 1.477(5) 3_665 ?
C2 C3 1.506(7) . ?
C2 H2A 0.9900 . ?
C2 H2B 0.9900 . ?
C3 N4 1.337(6) . ?
C3 C8 1.388(7) . ?
N4 C5 1.342(6) . ?
C5 C6 1.395(8) . ?
C5 C9 1.501(7) . ?
C6 C7 1.363(9) . ?
C6 H6A 0.9500 . ?
C7 C8 1.383(8) . ?
C7 H7A 0.9500 . ?
C8 H8A 0.9500 . ?
C9 O9 1.420(7) . ?
C9 H9A 0.9900 . ?
C9 H9B 0.9900 . ?
O9 H9O 0.980(5) . ?
O21 H21A 0.979(5) . ?
O21 H21B 0.980(5) . ?

loop_
_geom_hbond_atom_site_label_D
_geom_hbond_atom_site_label_H
_geom_hbond_atom_site_label_A
_geom_hbond_distance_DH
_geom_hbond_distance_HA
_geom_hbond_distance_DA
_geom_hbond_angle_DHA
_geom_hbond_site_symmetry_A
O9 H9O O21 0.980(5) 1.85(5) 2.785(6) 159(11) .
O21 H21B Cl1 0.980(5) 1.943(10) 2.922(6) 177(8) .
O21 H21A Cl2 0.979(5) 2.03(2) 2.993(9) 167(8) .

loop_
_geom_torsion_atom_site_label_1
_geom_torsion_atom_site_label_2
_geom_torsion_atom_site_label_3
_geom_torsion_atom_site_label_4
_geom_torsion
_geom_torsion_site_symmetry_1
_geom_torsion_site_symmetry_2
_geom_torsion_site_symmetry_3
_geom_torsion_site_symmetry_4
_geom_torsion_publ_flag
O9 Mn1 N1 C2 53.6(2) 3_665 . . 2_655 ?
O9 Mn1 N1 C2 -66.4(2) 2_655 . . 2_655 ?
O9 Mn1 N1 C2 173.6(2) . . . 2_655 ?
N4 Mn1 N1 C2 -29.8(2) 2_655 . . 2_655 ?
N4 Mn1 N1 C2 -149.8(2) . . . 2_655 ?
N4 Mn1 N1 C2 90.2(2) 3_665 . . 2_655 ?
O9 Mn1 N1 C2 173.6(2) 3_665 . . . ?
O9 Mn1 N1 C2 53.6(2) 2_655 . . . ?
O9 Mn1 N1 C2 -66.4(2) . . . . ?
N4 Mn1 N1 C2 90.2(2) 2_655 . . . ?
N4 Mn1 N1 C2 -29.8(2) . . . . ?
N4 Mn1 N1 C2 -149.8(2) 3_665 . . . ?
O9 Mn1 N1 C2 -66.4(2) 3_665 . . 3_665 ?
O9 Mn1 N1 C2 173.6(2) 2_655 . . 3_665 ?
O9 Mn1 N1 C2 53.6(2) . . . 3_665 ?
N4 Mn1 N1 C2 -149.8(2) 2_655 . . 3_665 ?
N4 Mn1 N1 C2 90.2(2) . . . 3_665 ?
N4 Mn1 N1 C2 -29.8(2) 3_665 . . 3_665 ?
C2 N1 C2 C3 160.6(4) 2_655 . . . ?
C2 N1 C2 C3 -75.8(6) 3_665 . . . ?
Mn1 N1 C2 C3 42.4(4) . . . . ?
N1 C2 C3 N4 -33.9(5) . . . . ?
N1 C2 C3 C8 145.8(4) . . . . ?
C8 C3 N4 C5 0.0(7) . . . . ?
C2 C3 N4 C5 179.8(4) . . . . ?
C8 C3 N4 Mn1 -174.0(3) . . . . ?
C2 C3 N4 Mn1 5.8(5) . . . . ?
O9 Mn1 N4 C3 155.8(3) 3_665 . . . ?
O9 Mn1 N4 C3 -117.4(3) 2_655 . . . ?
O9 Mn1 N4 C3 165.2(4) . . . . ?
N4 Mn1 N4 C3 -45.8(3) 2_655 . . . ?
N4 Mn1 N4 C3 73.0(3) 3_665 . . . ?
N1 Mn1 N4 C3 13.6(3) . . . . ?
O9 Mn1 N4 C5 -18.2(5) 3_665 . . . ?
O9 Mn1 N4 C5 68.5(3) 2_655 . . . ?
O9 Mn1 N4 C5 -8.8(3) . . . . ?
N4 Mn1 N4 C5 140.2(3) 2_655 . . . ?
N4 Mn1 N4 C5 -101.0(4) 3_665 . . . ?
N1 Mn1 N4 C5 -160.4(3) . . . . ?
C3 N4 C5 C6 0.9(7) . . . . ?
Mn1 N4 C5 C6 174.9(4) . . . . ?
C3 N4 C5 C9 -177.8(4) . . . . ?
Mn1 N4 C5 C9 -3.8(5) . . . . ?
N4 C5 C6 C7 -1.2(7) . . . . ?
C9 C5 C6 C7 177.4(5) . . . . ?
C5 C6 C7 C8 0.6(8) . . . . ?
C6 C7 C8 C3 0.2(8) . . . . ?
N4 C3 C8 C7 -0.6(7) . . . . ?
C2 C3 C8 C7 179.7(5) . . . . ?
N4 C5 C9 O9 20.7(6) . . . . ?
C6 C5 C9 O9 -158.0(4) . . . . ?
C5 C9 O9 Mn1 -29.5(5) . . . . ?
O9 Mn1 O9 C9 -163.0(4) 3_665 . . . ?
O9 Mn1 O9 C9 -80.7(4) 2_655 . . . ?
N4 Mn1 O9 C9 -71.7(5) 2_655 . . . ?
N4 Mn1 O9 C9 21.6(3) . . . . ?
N4 Mn1 O9 C9 128.8(3) 3_665 . . . ?
N1 Mn1 O9 C9 58.2(4) . . . . ?
